data_4075099
loop_
_publ_author_name
'D\'iez-Gonz\'alez, Silvia'
'Scott, Natalie M.'
'Nolan, Steven P.'

_publ_section_title
;
 Cationic Copper(I) Complexes as Efficient Precatalysts for the
 Hydrosilylation of Carbonyl Compounds
;
_journal_issue 9
_journal_name_full Organometallics
_journal_page_first 2355
_journal_paper_doi 10.1021/om0600487
_journal_volume 25
_journal_year 2006
_chemical_formula_sum 'C55 H68 B Cl2 Cu F4 N4'
_chemical_formula_weight 1006.38
_chemical_name_systematic
; 
 ? 
;
_space_group_IT_number 110
_symmetry_cell_setting tetragonal
_symmetry_space_group_name_Hall 'I 4bw -2c'
_symmetry_space_group_name_H-M 'I 41 c d'
_atom_sites_solution_hydrogens geom
_atom_sites_solution_primary direct
_atom_sites_solution_secondary difmap
_audit_creation_method SHELXL-97
_cell_angle_alpha 90.00
_cell_angle_beta 90.00
_cell_angle_gamma 90.00
_cell_formula_units_Z 16
_cell_length_a 25.9890(9)
_cell_length_b 25.9890(9)
_cell_length_c 33.365(2)
_cell_measurement_reflns_used 27105
_cell_measurement_temperature 150(2)
_cell_measurement_theta_max 30.916
_cell_measurement_theta_min 2.217
_cell_volume 22535.7(17)
_computing_cell_refinement 'Bruker SMART'
_computing_data_collection 'Bruker SMART'
_computing_data_reduction 'Bruker SAINT'
_computing_molecular_graphics 'Bruker SHELXTL'
_computing_publication_material 'Bruker SHELXTL'
_computing_structure_refinement 'SHELXL-97 (Sheldrick, 1997)'
_computing_structure_solution 'SHELXS-97 (Sheldrick, 1990)'
_diffrn_ambient_temperature 150(2)
_diffrn_measured_fraction_theta_full 0.996
_diffrn_measured_fraction_theta_max 0.996
_diffrn_measurement_device_type 'CCD area detector'
_diffrn_measurement_method 'phi and omega scans'
_diffrn_radiation_monochromator graphite
_diffrn_radiation_source 'fine-focus sealed tube'
_diffrn_radiation_type MoK\a
_diffrn_radiation_wavelength 0.71073
_diffrn_reflns_av_R_equivalents 0.1192
_diffrn_reflns_av_sigmaI/netI 0.0538
_diffrn_reflns_limit_h_max 21
_diffrn_reflns_limit_h_min -21
_diffrn_reflns_limit_k_max 21
_diffrn_reflns_limit_k_min -21
_diffrn_reflns_limit_l_max 28
_diffrn_reflns_limit_l_min -28
_diffrn_reflns_number 44380
_diffrn_reflns_theta_full 17.49
_diffrn_reflns_theta_max 17.49
_diffrn_reflns_theta_min 2.22
_exptl_absorpt_coefficient_mu 0.533
_exptl_absorpt_correction_T_max 1.000000
_exptl_absorpt_correction_T_min 0.759534
_exptl_absorpt_correction_type empirical
_exptl_crystal_colour colorless
_exptl_crystal_density_diffrn 1.186
_exptl_crystal_density_meas 0
_exptl_crystal_density_method 'not measured'
_exptl_crystal_description Plate
_exptl_crystal_F_000 8480
_exptl_crystal_size_max 0.7
_exptl_crystal_size_mid 0.4
_exptl_crystal_size_min 0.2
_refine_diff_density_max 0.651
_refine_diff_density_min -0.485
_refine_diff_density_rms 0.075
_refine_ls_abs_structure_details 'Flack H D (1983), Acta Cryst. A39, 876-881'
_refine_ls_abs_structure_Flack 0.00
_refine_ls_extinction_coef 0.00000(3)
_refine_ls_extinction_expression Fc^*^=kFc[1+0.001xFc^2^\l^3^/sin(2\q)]^-1/4^
_refine_ls_extinction_method SHELXL
_refine_ls_goodness_of_fit_ref 1.112
_refine_ls_hydrogen_treatment mixed
_refine_ls_matrix_type full
_refine_ls_number_parameters 619
_refine_ls_number_reflns 3519
_refine_ls_number_restraints 575
_refine_ls_restrained_S_all 1.079
_refine_ls_R_factor_all 0.1081
_refine_ls_R_factor_gt 0.0921
_refine_ls_shift/su_max 0.364
_refine_ls_shift/su_mean 0.001
_refine_ls_structure_factor_coef Fsqd
_refine_ls_weighting_details 'calc w=1/[\s^2^(Fo^2^)+(0.0917P)^2^+407.3178P] where P=(Fo^2^+2Fc^2^)/3'
_refine_ls_weighting_scheme calc
_refine_ls_wR_factor_gt 0.2125
_refine_ls_wR_factor_ref 0.2235
_reflns_number_gt 3070
_reflns_number_total 3519
_reflns_threshold_expression >2sigma(I)
_cod_data_source_file om0600487si20060117_125355.cif
_cod_data_source_block nol275m
_cod_depositor_comments
;
The following automatic conversions were performed:

'_symmetry_cell_setting' value 'Tetragonal' changed to 'tetragonal'
according to /home/saulius/struct/CIF-dictionaries/cif_core.dic
dictionary named 'cif_core.dic' version 2.4.1 from 2010-06-29.

Automatic conversion script
Id: cif_fix_values 1715 2011-07-08 13:25:40Z adriana 
;
_cod_original_cell_volume 22535.9(19)
_cod_original_sg_symbol_H-M I4(1)cd
_cod_database_code 4075099

loop_
_symmetry_equiv_pos_as_xyz
'x, y, z'
'-y, x+1/2, z+1/4'
'-x, -y, z'
'y, -x+1/2, z+1/4'
'-x, y, z+1/2'
'x, -y, z+1/2'
'-y+1/2, -x, z+1/4'
'y+1/2, x, z+1/4'
'x+1/2, y+1/2, z+1/2'
'-y+1/2, x+1, z+3/4'
'-x+1/2, -y+1/2, z+1/2'
'y+1/2, -x+1, z+3/4'
'-x+1/2, y+1/2, z+1'
'x+1/2, -y+1/2, z+1'
'-y+1, -x+1/2, z+3/4'
'y+1, x+1/2, z+3/4'

loop_
_atom_site_label
_atom_site_type_symbol
_atom_site_fract_x
_atom_site_fract_y
_atom_site_fract_z
_atom_site_U_iso_or_equiv
_atom_site_adp_type
_atom_site_occupancy
_atom_site_symmetry_multiplicity
_atom_site_calc_flag
_atom_site_refinement_flags
Cu1 Cu 0.71796(7) 0.52431(7) 0.22805(7) 0.0305(7) Uani 1 1 d U
Cl1 Cl 0.9402(5) 0.3424(7) 0.1839(3) 0.277(9) Uani 1 1 d U
F1 F 0.9456(4) 0.7463(4) 0.2175(3) 0.087(3) Uani 1 1 d U
N1 N 0.6881(7) 0.5905(6) 0.2966(4) 0.059(3) Uani 1 1 d U
C1 C 0.7002(7) 0.5421(7) 0.2824(6) 0.049(4) Uani 1 1 d U
B1 B 0.9252(15) 0.7525(13) 0.2567(10) 0.092(4) Uani 1 1 d U
Cl2 Cl 0.9231(4) 0.3433(6) 0.2685(3) 0.236(6) Uani 1 1 d U
F2 F 0.9437(7) 0.7910(5) 0.2787(4) 0.131(5) Uani 1 1 d U
N2 N 0.6940(6) 0.5117(6) 0.3161(4) 0.058(3) Uani 1 1 d U
C2 C 0.6755(9) 0.5905(8) 0.3373(6) 0.070(4) Uani 1 1 d U
H2 H 0.6650 0.6191 0.3530 0.084 Uiso 1 1 calc R
F3 F 0.8726(6) 0.7620(5) 0.2530(4) 0.112(4) Uani 1 1 d U
N3 N 0.7761(5) 0.5301(6) 0.1516(4) 0.050(3) Uani 1 1 d U
C3 C 0.6814(9) 0.5397(7) 0.3501(6) 0.072(4) Uani 1 1 d U
H3 H 0.6776 0.5270 0.3766 0.087 Uiso 1 1 calc R
F4 F 0.9321(5) 0.7037(4) 0.2755(4) 0.097(4) Uani 1 1 d U
N4 N 0.7228(6) 0.4670(6) 0.1502(5) 0.055(3) Uani 1 1 d U
C4 C 0.6871(8) 0.6401(7) 0.2746(6) 0.055(4) Uani 1 1 d U
C5 C 0.6412(8) 0.6538(8) 0.2570(6) 0.060(4) Uani 1 1 d U
C6 C 0.6417(8) 0.7010(7) 0.2378(6) 0.068(4) Uani 1 1 d U
H6 H 0.6115 0.7133 0.2248 0.081 Uiso 1 1 calc R
C7 C 0.6877(9) 0.7313(8) 0.2375(6) 0.080(5) Uani 1 1 d U
H7 H 0.6875 0.7637 0.2244 0.096 Uiso 1 1 calc R
C8 C 0.7310(9) 0.7154(9) 0.2552(7) 0.080(5) Uani 1 1 d U
H8 H 0.7611 0.7361 0.2538 0.096 Uiso 1 1 calc R
C9 C 0.7324(8) 0.6716(8) 0.2746(7) 0.070(4) Uani 1 1 d U
C10 C 0.7814(10) 0.6549(10) 0.2988(8) 0.098(5) Uani 1 1 d U
H10 H 0.7622 0.6313 0.3172 0.117 Uiso 1 1 calc R
C11 C 0.7980(9) 0.6877(9) 0.3296(7) 0.092(6) Uani 1 1 d U
H11A H 0.8347 0.6950 0.3262 0.139 Uiso 1 1 calc R
H11B H 0.7922 0.6711 0.3555 0.139 Uiso 1 1 calc R
H11C H 0.7785 0.7200 0.3284 0.139 Uiso 1 1 calc R
C12 C 0.8136(9) 0.6152(9) 0.2827(7) 0.091(6) Uani 1 1 d U
H12A H 0.8056 0.6103 0.2543 0.136 Uiso 1 1 calc R
H12B H 0.8075 0.5831 0.2973 0.136 Uiso 1 1 calc R
H12C H 0.8498 0.6252 0.2856 0.136 Uiso 1 1 calc R
C13 C 0.5931(8) 0.6202(9) 0.2572(7) 0.079(5) Uani 1 1 d U
H13 H 0.6078 0.5848 0.2595 0.094 Uiso 1 1 calc R
C14 C 0.5628(9) 0.6166(10) 0.2211(8) 0.112(7) Uani 1 1 d U
H14A H 0.5365 0.5899 0.2244 0.168 Uiso 1 1 calc R
H14B H 0.5851 0.6077 0.1985 0.168 Uiso 1 1 calc R
H14C H 0.5461 0.6498 0.2159 0.168 Uiso 1 1 calc R
C15 C 0.5628(9) 0.6256(10) 0.2960(7) 0.107(7) Uani 1 1 d U
H15A H 0.5394 0.6550 0.2940 0.160 Uiso 1 1 calc R
H15B H 0.5866 0.6310 0.3184 0.160 Uiso 1 1 calc R
H15C H 0.5428 0.5941 0.3007 0.160 Uiso 1 1 calc R
C16 C 0.7017(9) 0.4578(8) 0.3156(6) 0.058(4) Uani 1 1 d U
C17 C 0.6560(8) 0.4271(8) 0.3074(6) 0.066(4) Uani 1 1 d U
C18 C 0.6652(9) 0.3744(8) 0.3114(7) 0.077(5) Uani 1 1 d U
H18 H 0.6370 0.3521 0.3061 0.092 Uiso 1 1 calc R
C19 C 0.7092(10) 0.3524(9) 0.3218(7) 0.084(5) Uani 1 1 d U
H19 H 0.7120 0.3160 0.3235 0.101 Uiso 1 1 calc R
C20 C 0.7493(9) 0.3824(8) 0.3297(7) 0.080(5) Uani 1 1 d U
H20 H 0.7811 0.3662 0.3360 0.096 Uiso 1 1 calc R
C21 C 0.7479(9) 0.4365(8) 0.3293(6) 0.070(4) Uani 1 1 d U
C22 C 0.7956(10) 0.4681(9) 0.3395(8) 0.088(5) Uani 1 1 d U
H22 H 0.7890 0.5035 0.3289 0.106 Uiso 1 1 calc R
C23 C 0.7976(10) 0.4733(10) 0.3855(7) 0.110(7) Uani 1 1 d U
H23A H 0.7650 0.4875 0.3952 0.165 Uiso 1 1 calc R
H23B H 0.8259 0.4962 0.3930 0.165 Uiso 1 1 calc R
H23C H 0.8032 0.4393 0.3975 0.165 Uiso 1 1 calc R
C24 C 0.8433(9) 0.4511(10) 0.3211(8) 0.099(6) Uani 1 1 d U
H24A H 0.8514 0.4162 0.3302 0.148 Uiso 1 1 calc R
H24B H 0.8713 0.4745 0.3288 0.148 Uiso 1 1 calc R
H24C H 0.8396 0.4512 0.2919 0.148 Uiso 1 1 calc R
C25 C 0.6058(9) 0.4533(9) 0.2991(7) 0.086(5) Uani 1 1 d U
H25 H 0.6121 0.4912 0.2988 0.103 Uiso 1 1 calc R
C26 C 0.5866(9) 0.4376(10) 0.2580(7) 0.102(6) Uani 1 1 d U
H26A H 0.6143 0.4417 0.2384 0.152 Uiso 1 1 calc R
H26B H 0.5574 0.4595 0.2504 0.152 Uiso 1 1 calc R
H26C H 0.5756 0.4016 0.2587 0.152 Uiso 1 1 calc R
C27 C 0.5656(10) 0.4418(11) 0.3317(8) 0.117(7) Uani 1 1 d U
H27A H 0.5590 0.4047 0.3327 0.175 Uiso 1 1 calc R
H27B H 0.5336 0.4601 0.3256 0.175 Uiso 1 1 calc R
H27C H 0.5787 0.4533 0.3578 0.175 Uiso 1 1 calc R
C28 C 0.7394(7) 0.5063(7) 0.1742(5) 0.047(4) Uani 1 1 d U
C29 C 0.7846(8) 0.5057(8) 0.1159(6) 0.060(4) Uani 1 1 d U
H29 H 0.8107 0.5132 0.0968 0.073 Uiso 1 1 calc R
C30 C 0.7483(8) 0.4689(8) 0.1136(6) 0.066(4) Uani 1 1 d U
H30 H 0.7413 0.4479 0.0909 0.079 Uiso 1 1 calc R
C31 C 0.8035(7) 0.5767(7) 0.1622(5) 0.046(3) Uani 1 1 d U
C32 C 0.7773(7) 0.6245(7) 0.1509(5) 0.050(4) Uani 1 1 d U
C33 C 0.8028(8) 0.6711(8) 0.1648(6) 0.061(4) Uani 1 1 d U
H33 H 0.7867 0.7037 0.1621 0.073 Uiso 1 1 calc R
C34 C 0.8491(8) 0.6670(9) 0.1814(6) 0.065(4) Uani 1 1 d U
H34 H 0.8654 0.6983 0.1887 0.078 Uiso 1 1 calc R
C35 C 0.8754(8) 0.6237(9) 0.1891(6) 0.068(4) Uani 1 1 d U
H35 H 0.9087 0.6248 0.2008 0.081 Uiso 1 1 calc R
C36 C 0.8522(8) 0.5767(8) 0.1793(6) 0.063(4) Uani 1 1 d U
C37 C 0.8794(9) 0.5254(10) 0.1882(7) 0.094(5) Uani 1 1 d U
H37 H 0.8572 0.4970 0.1775 0.112 Uiso 1 1 calc R
C38 C 0.9300(10) 0.5232(10) 0.1667(8) 0.125(8) Uani 1 1 d U
H38A H 0.9240 0.5242 0.1377 0.187 Uiso 1 1 calc R
H38B H 0.9479 0.4913 0.1737 0.187 Uiso 1 1 calc R
H38C H 0.9511 0.5528 0.1745 0.187 Uiso 1 1 calc R
C39 C 0.8875(11) 0.5154(12) 0.2332(8) 0.154(8) Uani 1 1 d U
H39A H 0.9101 0.5421 0.2443 0.231 Uiso 1 1 calc R
H39B H 0.9035 0.4816 0.2369 0.231 Uiso 1 1 calc R
H39C H 0.8543 0.5163 0.2470 0.231 Uiso 1 1 calc R
C40 C 0.7278(7) 0.6257(9) 0.1280(6) 0.071(4) Uani 1 1 d U
H40 H 0.7215 0.5895 0.1189 0.086 Uiso 1 1 calc R
C41 C 0.7335(8) 0.6568(10) 0.0911(6) 0.095(6) Uani 1 1 d U
H41A H 0.7574 0.6853 0.0962 0.142 Uiso 1 1 calc R
H41B H 0.6999 0.6707 0.0833 0.142 Uiso 1 1 calc R
H41C H 0.7470 0.6352 0.0695 0.142 Uiso 1 1 calc R
C42 C 0.6846(8) 0.6395(10) 0.1522(6) 0.083(6) Uani 1 1 d U
H42A H 0.6875 0.6228 0.1784 0.124 Uiso 1 1 calc R
H42B H 0.6528 0.6282 0.1390 0.124 Uiso 1 1 calc R
H42C H 0.6838 0.6769 0.1557 0.124 Uiso 1 1 calc R
C43 C 0.6841(8) 0.4290(7) 0.1587(6) 0.051(4) Uani 1 1 d U
C44 C 0.6334(8) 0.4361(8) 0.1466(6) 0.060(4) Uani 1 1 d U
C45 C 0.5993(8) 0.3959(7) 0.1554(6) 0.064(4) Uani 1 1 d U
H45 H 0.5646 0.3991 0.1467 0.077 Uiso 1 1 calc R
C46 C 0.6131(8) 0.3522(8) 0.1759(6) 0.070(4) Uani 1 1 d U
H46 H 0.5885 0.3264 0.1822 0.084 Uiso 1 1 calc R
C47 C 0.6666(8) 0.3466(8) 0.1877(6) 0.065(4) Uani 1 1 d U
H47 H 0.6775 0.3162 0.2010 0.078 Uiso 1 1 calc R
C48 C 0.7025(8) 0.3856(8) 0.1797(6) 0.063(4) Uani 1 1 d U
C49 C 0.7589(9) 0.3749(9) 0.1901(7) 0.083(5) Uani 1 1 d U
H49 H 0.7762 0.4078 0.1823 0.100 Uiso 1 1 calc R
C50 C 0.7822(8) 0.3362(8) 0.1608(7) 0.087(6) Uani 1 1 d U
H50A H 0.8057 0.3541 0.1426 0.130 Uiso 1 1 calc R
H50B H 0.7547 0.3199 0.1453 0.130 Uiso 1 1 calc R
H50C H 0.8012 0.3099 0.1758 0.130 Uiso 1 1 calc R
C51 C 0.7662(10) 0.3739(10) 0.2317(8) 0.118(7) Uani 1 1 d U
H51A H 0.7399 0.3950 0.2447 0.176 Uiso 1 1 calc R
H51B H 0.8004 0.3875 0.2381 0.176 Uiso 1 1 calc R
H51C H 0.7635 0.3384 0.2414 0.176 Uiso 1 1 calc R
C52 C 0.6130(9) 0.4827(8) 0.1224(7) 0.078(4) Uani 1 1 d U
H52 H 0.6440 0.5037 0.1154 0.094 Uiso 1 1 calc R
C53 C 0.5813(11) 0.5160(9) 0.1503(8) 0.107(7) Uani 1 1 d U
C54 C 0.5888(10) 0.4683(9) 0.0833(7) 0.093(6) Uani 1 1 d U
C55 C 0.9655(11) 0.3393(18) 0.2309(11) 0.220(9) Uani 1 1 d U
H55A H 0.9845 0.3065 0.2335 0.264 Uiso 1 1 calc R
H55B H 0.9908 0.3676 0.2338 0.264 Uiso 1 1 calc R

loop_
_atom_site_aniso_label
_atom_site_aniso_U_11
_atom_site_aniso_U_22
_atom_site_aniso_U_33
_atom_site_aniso_U_23
_atom_site_aniso_U_13
_atom_site_aniso_U_12
Cu1 0.0319(12) 0.0253(12) 0.0344(12) 0.0034(12) 0.0043(12) -0.0006(9)
Cl1 0.194(11) 0.50(2) 0.136(7) 0.106(12) 0.062(7) 0.211(14)
F1 0.095(8) 0.090(8) 0.077(8) 0.046(6) 0.001(7) 0.029(7)
N1 0.101(9) 0.041(6) 0.036(6) -0.004(5) 0.005(7) 0.010(7)
C1 0.074(10) 0.035(7) 0.039(6) -0.012(5) 0.016(8) -0.008(8)
B1 0.129(10) 0.073(9) 0.074(9) 0.026(8) -0.009(9) 0.000(10)
Cl2 0.118(7) 0.436(19) 0.155(7) -0.060(11) 0.039(6) -0.038(10)
F2 0.204(13) 0.089(8) 0.101(9) 0.026(7) -0.035(10) -0.037(9)
N2 0.095(8) 0.040(6) 0.040(6) -0.005(5) 0.009(7) 0.012(6)
C2 0.124(11) 0.050(7) 0.036(7) -0.009(7) 0.006(9) 0.029(9)
F3 0.126(9) 0.096(9) 0.113(10) 0.015(8) 0.022(8) 0.021(7)
N3 0.041(7) 0.061(7) 0.047(7) -0.008(6) 0.016(6) 0.005(5)
C3 0.130(11) 0.050(8) 0.036(7) -0.001(6) 0.013(9) 0.020(10)
F4 0.141(10) 0.074(7) 0.075(8) 0.032(6) -0.002(8) 0.000(7)
N4 0.054(7) 0.057(8) 0.052(7) -0.018(6) 0.026(7) -0.002(6)
C4 0.081(8) 0.037(7) 0.046(8) -0.005(6) 0.005(7) 0.010(6)
C5 0.073(8) 0.054(8) 0.052(9) 0.004(7) 0.007(7) 0.001(7)
C6 0.089(10) 0.055(9) 0.060(11) 0.006(8) -0.001(9) 0.012(7)
C7 0.116(11) 0.051(9) 0.073(11) 0.019(9) 0.007(10) -0.008(8)
C8 0.089(10) 0.062(9) 0.090(11) -0.002(8) 0.016(9) -0.015(9)
C9 0.081(8) 0.051(8) 0.080(10) -0.016(7) 0.003(8) 0.006(7)
C10 0.093(10) 0.086(11) 0.113(12) -0.035(9) -0.021(9) 0.011(8)
C11 0.098(14) 0.084(14) 0.094(15) -0.024(10) -0.014(11) 0.002(12)
C12 0.083(13) 0.093(15) 0.096(15) -0.027(12) -0.027(12) 0.016(10)
C13 0.074(9) 0.090(10) 0.072(10) 0.001(10) 0.025(7) -0.011(8)
C14 0.095(14) 0.135(15) 0.105(13) -0.024(15) 0.000(10) -0.030(13)
C15 0.098(14) 0.118(16) 0.104(13) -0.028(14) 0.052(11) -0.008(13)
C16 0.090(8) 0.040(6) 0.044(8) 0.003(7) 0.004(8) 0.009(6)
C17 0.087(8) 0.053(7) 0.058(9) 0.016(8) 0.015(8) -0.002(6)
C18 0.092(10) 0.054(8) 0.085(11) 0.022(10) 0.001(10) -0.011(7)
C19 0.104(11) 0.048(9) 0.100(11) 0.032(10) -0.014(11) -0.010(7)
C20 0.099(11) 0.041(7) 0.099(11) 0.017(10) -0.024(10) 0.004(7)
C21 0.091(8) 0.040(7) 0.078(9) 0.002(9) -0.004(8) 0.005(6)
C22 0.102(9) 0.065(10) 0.098(10) -0.012(10) -0.022(10) -0.002(8)
C23 0.122(15) 0.106(15) 0.103(11) -0.016(13) -0.032(12) -0.005(14)
C24 0.090(11) 0.097(15) 0.110(15) 0.002(13) -0.019(12) -0.015(12)
C25 0.087(9) 0.087(11) 0.082(10) 0.009(10) 0.006(8) 0.008(8)
C26 0.097(14) 0.113(15) 0.095(12) 0.003(13) -0.006(10) 0.018(13)
C27 0.101(13) 0.136(17) 0.113(14) -0.002(15) 0.030(11) 0.007(14)
C28 0.038(9) 0.050(9) 0.053(7) -0.020(7) 0.025(7) 0.005(6)
C29 0.054(10) 0.072(10) 0.056(8) -0.018(7) 0.026(8) -0.006(7)
C30 0.062(10) 0.074(10) 0.061(8) -0.024(8) 0.031(8) -0.008(7)
C31 0.042(7) 0.062(7) 0.032(8) -0.007(7) 0.016(6) 0.003(6)
C32 0.050(7) 0.069(7) 0.033(8) -0.011(7) 0.010(6) 0.007(7)
C33 0.074(9) 0.064(8) 0.045(10) -0.014(8) 0.013(8) 0.003(8)
C34 0.068(9) 0.081(9) 0.046(10) -0.019(9) 0.019(8) -0.010(8)
C35 0.047(9) 0.102(9) 0.053(10) -0.008(10) 0.010(8) -0.004(7)
C36 0.060(8) 0.085(8) 0.043(8) -0.012(8) -0.002(7) 0.016(6)
C37 0.096(10) 0.118(10) 0.066(10) 0.013(10) 0.001(9) 0.053(9)
C38 0.120(14) 0.148(17) 0.107(14) 0.003(15) 0.029(12) 0.075(13)
C39 0.196(18) 0.189(18) 0.077(11) 0.034(14) 0.013(13) 0.111(16)
C40 0.051(8) 0.116(11) 0.047(9) 0.010(8) 0.004(6) 0.008(8)
C41 0.057(12) 0.156(17) 0.071(12) 0.041(11) 0.006(9) 0.000(12)
C42 0.055(10) 0.141(16) 0.054(12) 0.006(12) 0.008(9) 0.018(12)
C43 0.054(7) 0.051(8) 0.047(8) -0.021(6) 0.020(7) -0.002(6)
C44 0.062(7) 0.054(8) 0.064(9) -0.011(7) 0.006(8) -0.012(6)
C45 0.060(9) 0.058(9) 0.073(10) 0.003(8) -0.010(9) -0.011(7)
C46 0.077(8) 0.059(9) 0.074(11) 0.006(8) -0.006(10) -0.008(9)
C47 0.077(8) 0.053(9) 0.065(10) -0.006(8) 0.001(9) 0.005(7)
C48 0.070(7) 0.061(8) 0.059(9) -0.015(7) 0.011(8) 0.003(6)
C49 0.079(8) 0.096(11) 0.075(9) -0.018(9) -0.001(9) 0.014(8)
C50 0.080(12) 0.093(14) 0.087(13) -0.007(11) 0.022(12) 0.020(11)
C51 0.118(14) 0.156(16) 0.079(10) -0.018(14) -0.015(12) 0.031(14)
C52 0.085(11) 0.068(10) 0.083(10) 0.004(8) -0.003(8) -0.007(8)
C53 0.146(17) 0.076(13) 0.099(14) -0.014(11) -0.017(13) 0.035(11)
C54 0.108(16) 0.092(14) 0.078(12) -0.004(10) -0.006(11) 0.003(12)
C55 0.092(15) 0.43(3) 0.142(10) -0.04(2) 0.033(9) -0.062(19)

loop_
_atom_type_symbol
_atom_type_description
_atom_type_scat_dispersion_real
_atom_type_scat_dispersion_imag
_atom_type_scat_source
C C 0.0033 0.0016 'International Tables Vol C Tables 4.2.6.8 and 6.1.1.4'
H H 0.0000 0.0000 'International Tables Vol C Tables 4.2.6.8 and 6.1.1.4'
B B 0.0013 0.0007 'International Tables Vol C Tables 4.2.6.8 and 6.1.1.4'
N N 0.0061 0.0033 'International Tables Vol C Tables 4.2.6.8 and 6.1.1.4'
F F 0.0171 0.0103 'International Tables Vol C Tables 4.2.6.8 and 6.1.1.4'
Cu Cu 0.3201 1.2651 'International Tables Vol C Tables 4.2.6.8 and 6.1.1.4'
Cl Cl 0.1484 0.1585 'International Tables Vol C Tables 4.2.6.8 and 6.1.1.4'

loop_
_geom_angle_atom_site_label_1
_geom_angle_atom_site_label_2
_geom_angle_atom_site_label_3
_geom_angle
C1 Cu1 C28 177.1(9)
C1 N1 C2 112.8(15)
C1 N1 C4 128.6(15)
C2 N1 C4 118.6(15)
N1 C1 N2 102.3(15)
N1 C1 Cu1 126.7(14)
N2 C1 Cu1 130.9(13)
F2 B1 F3 106(3)
F2 B1 F1 117(3)
F3 B1 F1 108(2)
F2 B1 F4 112(2)
F3 B1 F4 109(2)
F1 B1 F4 105(2)
C3 N2 C1 113.0(15)
C3 N2 C16 124.3(16)
C1 N2 C16 122.7(15)
N1 C2 C3 105.7(16)
C28 N3 C29 112.6(16)
C28 N3 C31 126.0(15)
C29 N3 C31 121.4(16)
N2 C3 C2 105.9(16)
C28 N4 C30 109.8(16)
C28 N4 C43 128.2(15)
C30 N4 C43 122.0(16)
C5 C4 C9 124.3(19)
C5 C4 N1 116.9(18)
C9 C4 N1 118.8(19)
C4 C5 C6 114.8(19)
C4 C5 C13 124.1(19)
C6 C5 C13 121(2)
C5 C6 C7 120(2)
C8 C7 C6 122(2)
C9 C8 C7 121(2)
C8 C9 C4 118(2)
C8 C9 C10 121(2)
C4 C9 C10 121(2)
C11 C10 C12 122(2)
C11 C10 C9 117(2)
C12 C10 C9 119(2)
C14 C13 C5 118.9(19)
C14 C13 C15 115.7(19)
C5 C13 C15 112.0(19)
C21 C16 N2 121(2)
C21 C16 C17 122.9(18)
N2 C16 C17 115.4(18)
C18 C17 C16 112.3(19)
C18 C17 C25 128(2)
C16 C17 C25 119.8(19)
C19 C18 C17 127(2)
C18 C19 C20 118(2)
C19 C20 C21 124(2)
C16 C21 C20 115(2)
C16 C21 C22 123.8(19)
C20 C21 C22 121(2)
C24 C22 C21 116(2)
C24 C22 C23 115(2)
C21 C22 C23 107(2)
C17 C25 C26 110(2)
C17 C25 C27 111.8(19)
C26 C25 C27 111(2)
N3 C28 N4 103.6(14)
N3 C28 Cu1 127.2(13)
N4 C28 Cu1 129.2(14)
C30 C29 N3 105.4(18)
C29 C30 N4 108.0(19)
C36 C31 N3 123.3(17)
C36 C31 C32 121.9(18)
N3 C31 C32 114.7(16)
C33 C32 C31 114.3(17)
C33 C32 C40 122.6(19)
C31 C32 C40 123.1(18)
C34 C33 C32 119(2)
C33 C34 C35 127(2)
C34 C35 C36 118(2)
C31 C36 C35 119(2)
C31 C36 C37 120(2)
C35 C36 C37 121(2)
C38 C37 C39 110(2)
C38 C37 C36 110(2)
C39 C37 C36 113(2)
C42 C40 C41 114.3(19)
C42 C40 C32 112.9(17)
C41 C40 C32 110.5(17)
C44 C43 C48 125(2)
C44 C43 N4 121.1(19)
C48 C43 N4 114.2(18)
C43 C44 C45 116(2)
C43 C44 C52 125.3(19)
C45 C44 C52 118.3(19)
C46 C45 C44 124(2)
C45 C46 C47 118(2)
C48 C47 C46 121(2)
C47 C48 C43 117(2)
C47 C48 C49 118(2)
C43 C48 C49 126(2)
C51 C49 C50 125(2)
C51 C49 C48 111(2)
C50 C49 C48 110.7(18)
C54 C52 C53 117(2)
C54 C52 C44 113.8(18)
C53 C52 C44 108.2(18)
Cl2 C55 Cl1 115.7(18)

loop_
_geom_bond_atom_site_label_1
_geom_bond_atom_site_label_2
_geom_bond_distance
Cu1 C1 1.926(19)
Cu1 C28 1.938(18)
Cl1 C55 1.70(4)
F1 B1 1.42(3)
N1 C1 1.38(2)
N1 C2 1.40(2)
N1 C4 1.48(2)
C1 N2 1.39(2)
B1 F2 1.33(3)
B1 F3 1.39(4)
B1 F4 1.43(3)
Cl2 C55 1.68(3)
N2 C3 1.39(2)
N2 C16 1.41(2)
C2 C3 1.40(2)
N3 C28 1.36(2)
N3 C29 1.37(2)
N3 C31 1.45(2)
N4 C28 1.37(2)
N4 C30 1.39(2)
N4 C43 1.44(2)
C4 C5 1.38(3)
C4 C9 1.43(3)
C5 C6 1.39(2)
C5 C13 1.52(3)
C6 C7 1.43(3)
C7 C8 1.34(3)
C8 C9 1.31(3)
C9 C10 1.57(3)
C10 C11 1.40(3)
C10 C12 1.43(3)
C13 C14 1.44(3)
C13 C15 1.52(3)
C16 C21 1.40(3)
C16 C17 1.46(3)
C17 C18 1.40(3)
C17 C25 1.50(3)
C18 C19 1.32(3)
C19 C20 1.33(3)
C20 C21 1.41(3)
C21 C22 1.53(3)
C22 C24 1.45(3)
C22 C23 1.54(3)
C25 C26 1.51(3)
C25 C27 1.54(3)
C29 C30 1.35(2)
C31 C36 1.39(3)
C31 C32 1.47(2)
C32 C33 1.45(3)
C32 C40 1.50(2)
C33 C34 1.33(3)
C34 C35 1.34(3)
C35 C36 1.40(3)
C36 C37 1.54(3)
C37 C38 1.50(3)
C37 C39 1.54(3)
C40 C42 1.43(3)
C40 C41 1.48(3)
C43 C44 1.39(3)
C43 C48 1.41(3)
C44 C45 1.40(3)
C44 C52 1.55(3)
C45 C46 1.37(3)
C46 C47 1.45(3)
C47 C48 1.40(3)
C48 C49 1.53(3)
C49 C51 1.40(3)
C49 C50 1.53(3)
C52 C54 1.50(3)
C52 C53 1.51(3)
